data_1566322
loop_
_publ_author_name
'Feng, Rui'
'Fan, Jia-Hui'
'Li, Kai'
'Li, Zhi-Gang'
'Qin, Yan'
'Li, Zi-Ying'
'Li, Wei'
'Bu, Xian-He'

_publ_section_title
;
 Temperature-Responsive Photoluminescence and Elastic Properties of 1D
 Lead Halide Perovskites R- and S-(Methylbenzylamine)PbBr3
;
_journal_issue 3
_journal_name_full Molecules
_journal_page_first 728
_journal_paper_doi 10.3390/molecules27030728
_journal_volume 27
_journal_year 2022
_chemical_absolute_configuration ad
_chemical_formula_moiety 'Br3 Pb, C8 H12 N'
_chemical_formula_sum 'C8 H12 Br3 N Pb'
_chemical_formula_weight 569.11
_space_group_crystal_system orthorhombic
_space_group_IT_number 19
_space_group_name_Hall 'P 2ac 2ab'
_space_group_name_H-M_alt 'P 21 21 21'
_atom_sites_solution_hydrogens geom
_atom_sites_solution_primary iterative
_audit_creation_date 2022-01-06
_audit_creation_method
;
Olex2 1.2
(compiled 2018.05.29 svn.r3508 for OlexSys, GUI svn.r5506)
;
_cell_angle_alpha 90
_cell_angle_beta 90
_cell_angle_gamma 90
_cell_formula_units_Z 4
_cell_length_a 7.91780(10)
_cell_length_b 8.13630(10)
_cell_length_c 20.5574(3)
_cell_measurement_reflns_used 4913
_cell_measurement_temperature 293(2)
_cell_measurement_theta_max 73.1350
_cell_measurement_theta_min 5.5160
_cell_volume 1324.34(3)
_computing_cell_refinement 'CrysAlisPro 1.171.39.33c (Rigaku OD, 2017)'
_computing_data_collection 'CrysAlisPro 1.171.39.33c (Rigaku OD, 2017)'
_computing_data_reduction 'CrysAlisPro 1.171.39.33c (Rigaku OD, 2017)'
_computing_molecular_graphics 'Olex2 (Dolomanov et al., 2009)'
_computing_publication_material 'Olex2 (Dolomanov et al., 2009)'
_computing_structure_refinement 'ShelXL (Sheldrick, 2015)'
_computing_structure_solution 'olex2.solve (Bourhis et al., 2015)'
_diffrn_ambient_temperature 293(2)
_diffrn_detector 'CCD plate'
_diffrn_measured_fraction_theta_full 0.997
_diffrn_measured_fraction_theta_max 0.997
_diffrn_measurement_details
;
List of Runs (angles in degrees, time in seconds):

  # Type    Start    End  Width  t~exp~   \w     \q     \k     \f   Frames
--------------------------------------------------------------------------
  1  \w    -89.00  24.00   0.50    0.50    --    0.00 -57.00  60.00  226
  2  \w     60.00 129.00   0.50    0.50    --   98.20 -82.00-180.00  138
  3  \w     41.00 132.00   0.50    0.50    --   98.20 -82.00 120.00  182
  4  \w     58.00 185.00   0.50    0.50    --   98.20  77.00 -60.00  254
  5  \w     67.00 179.00   0.50    0.50    --   98.20  82.00-180.00  224
  6  \w    109.00 135.00   0.50    0.50    --   98.20  61.00-180.00   52
  7  \w     67.00 159.00   0.50    0.50    --   98.20  61.00  90.00  184
;
_diffrn_measurement_device 'four-circle diffractometer'
_diffrn_measurement_device_type 'XtaLAB AFC12 (RINC): Kappa single'
_diffrn_measurement_method '\w scans'
_diffrn_orient_matrix_type 'CrysAlisPro convention (1999,Acta A55,543-557)'
_diffrn_orient_matrix_UB_11 0.0238194000
_diffrn_orient_matrix_UB_12 -0.1871899000
_diffrn_orient_matrix_UB_13 0.0064717000
_diffrn_orient_matrix_UB_21 -0.1927161000
_diffrn_orient_matrix_UB_22 -0.0220679000
_diffrn_orient_matrix_UB_23 0.0052704000
_diffrn_orient_matrix_UB_31 -0.0116930000
_diffrn_orient_matrix_UB_32 -0.0179096000
_diffrn_orient_matrix_UB_33 -0.0744906000
_diffrn_radiation_monochromator mirror
_diffrn_radiation_probe x-ray
_diffrn_radiation_type CuK\a
_diffrn_radiation_wavelength 1.54184
_diffrn_reflns_av_R_equivalents 0.0493
_diffrn_reflns_av_unetI/netI 0.0529
_diffrn_reflns_Laue_measured_fraction_full 0.997
_diffrn_reflns_Laue_measured_fraction_max 0.997
_diffrn_reflns_limit_h_max 9
_diffrn_reflns_limit_h_min -8
_diffrn_reflns_limit_k_max 9
_diffrn_reflns_limit_k_min -9
_diffrn_reflns_limit_l_max 23
_diffrn_reflns_limit_l_min -24
_diffrn_reflns_number 5348
_diffrn_reflns_point_group_measured_fraction_full 0.997
_diffrn_reflns_point_group_measured_fraction_max 0.997
_diffrn_reflns_theta_full 66.551
_diffrn_reflns_theta_max 66.551
_diffrn_reflns_theta_min 4.301
_diffrn_source 'Rotating-anode X-ray tube (dual wavelength)'
_diffrn_source_type 'Rigaku (Cu) X-ray DW Source'
_exptl_absorpt_coefficient_mu 35.067
_exptl_absorpt_correction_T_max 1.00000
_exptl_absorpt_correction_T_min 0.30027
_exptl_absorpt_correction_type multi-scan
_exptl_absorpt_process_details
;
CrysAlisPro 1.171.39.33c (Rigaku Oxford Diffraction, 2017)
Empirical absorption correction using spherical harmonics,
 implemented in SCALE3 ABSPACK scaling algorithm.
;
_exptl_crystal_density_diffrn 2.854
_exptl_crystal_description block
_exptl_crystal_F_000 1016
_refine_diff_density_max 3.284
_refine_diff_density_min -1.271
_refine_diff_density_rms 0.251
_refine_ls_abs_structure_details
;
 Flack x determined using 902 quotients [(I+)-(I-)]/[(I+)+(I-)]
 (Parsons, Flack and Wagner, Acta Cryst. B69 (2013) 249-259).
;
_refine_ls_abs_structure_Flack -0.006(11)
_refine_ls_extinction_coef 0.00146(14)
_refine_ls_extinction_expression Fc^*^=kFc[1+0.001xFc^2^\l^3^/sin(2\q)]^-1/4^
_refine_ls_extinction_method 'SHELXL-2014/7 (Sheldrick 2014'
_refine_ls_goodness_of_fit_ref 1.044
_refine_ls_hydrogen_treatment constr
_refine_ls_matrix_type full
_refine_ls_number_parameters 121
_refine_ls_number_reflns 2343
_refine_ls_number_restraints 0
_refine_ls_restrained_S_all 1.044
_refine_ls_R_factor_all 0.0416
_refine_ls_R_factor_gt 0.0410
_refine_ls_shift/su_max 0.000
_refine_ls_shift/su_mean 0.000
_refine_ls_structure_factor_coef Fsqd
_refine_ls_weighting_details 'w=1/[\s^2^(Fo^2^)+(0.0744P)^2^] where P=(Fo^2^+2Fc^2^)/3'
_refine_ls_weighting_scheme calc
_refine_ls_wR_factor_gt 0.1051
_refine_ls_wR_factor_ref 0.1057
_reflns_Friedel_coverage 0.698
_reflns_Friedel_fraction_full 0.996
_reflns_Friedel_fraction_max 0.996
_reflns_number_gt 2289
_reflns_number_total 2343
_reflns_threshold_expression 'I > 2\s(I)'
_cod_data_source_file SMBAPbBr3-293.cif
_cod_data_source_block SMBAPbBr3_293
_cod_database_code 1566322
_shelx_shelxl_version_number 2014/7
_shelx_space_group_comment
;
The symmetry employed for this shelxl refinement is uniquely defined
by the following loop, which should always be used as a source of
symmetry information in preference to the above space-group names.
They are only intended as comments.
;
_reflns_odcompleteness_completeness 99.72
_reflns_odcompleteness_iscentric 1
_reflns_odcompleteness_theta 66.97
_olex2_refinement_description
;
1. Fixed Uiso
 At 1.2 times of:
  All C(H) groups, All N(H,H,H) groups
 At 1.5 times of:
  All C(H,H,H) groups
2.a Ternary CH refined with riding coordinates:
 C1(H1)
2.b Aromatic/amide H refined with riding coordinates:
 C6(H6), C4(H4), C8(H8), C7(H7), C5(H5)
2.c Idealised Me refined as rotating group:
 N1(H1A,H1B,H1C), C2(H2A,H2B,H2C)
;
_olex2_submission_special_instructions 'No special instructions were received'
_oxdiff_exptl_absorpt_empirical_details
;
Empirical correction (ABSPACK) includes:
- Absorption correction using spherical harmonics
- Frame scaling
;
_oxdiff_exptl_absorpt_empirical_full_max 5.605
_oxdiff_exptl_absorpt_empirical_full_min 0.385

loop_
_space_group_symop_operation_xyz
'x, y, z'
'-x+1/2, -y, z+1/2'
'-x, y+1/2, -z+1/2'
'x+1/2, -y+1/2, -z'

loop_
_atom_site_label
_atom_site_type_symbol
_atom_site_fract_x
_atom_site_fract_y
_atom_site_fract_z
_atom_site_U_iso_or_equiv
_atom_site_adp_type
_atom_site_occupancy
_atom_site_site_symmetry_order
_atom_site_calc_flag
_atom_site_refinement_flags_posn
_atom_site_refinement_flags_adp
_atom_site_refinement_flags_occupancy
_atom_site_disorder_assembly
_atom_site_disorder_group
Pb1 Pb 0.20968(6) 0.75677(6) 0.48772(2) 0.0311(3) Uani 1 1 d . . . . .
Br3 Br 0.00349(18) 1.00642(15) 0.54892(7) 0.0322(4) Uani 1 1 d . . . . .
Br2 Br 0.3764(2) 0.70779(15) 0.60917(6) 0.0348(4) Uani 1 1 d . . . . .
Br1 Br -0.01444(18) 0.48230(15) 0.53069(7) 0.0349(4) Uani 1 1 d . . . . .
N1 N 0.3352(15) 0.2789(14) 0.5872(5) 0.035(3) Uani 1 1 d . . . . .
H1A H 0.3879 0.2584 0.5499 0.042 Uiso 1 1 calc GR . . . .
H1B H 0.3305 0.3869 0.5937 0.042 Uiso 1 1 calc GR . . . .
H1C H 0.2310 0.2382 0.5857 0.042 Uiso 1 1 calc GR . . . .
C3 C 0.3254(18) 0.2075(16) 0.7033(7) 0.033(3) Uani 1 1 d . . . . .
C2 C 0.603(2) 0.276(2) 0.6470(9) 0.058(4) Uani 1 1 d . . . . .
H2A H 0.6604 0.2634 0.6062 0.086 Uiso 1 1 calc GR . . . .
H2B H 0.6674 0.2246 0.6808 0.086 Uiso 1 1 calc GR . . . .
H2C H 0.5908 0.3913 0.6566 0.086 Uiso 1 1 calc GR . . . .
C1 C 0.4320(19) 0.1984(15) 0.6430(7) 0.034(3) Uani 1 1 d . . . . .
H1 H 0.4478 0.0821 0.6322 0.041 Uiso 1 1 calc R . . . .
C6 C 0.115(3) 0.224(2) 0.8119(8) 0.058(4) Uani 1 1 d . . . . .
H6 H 0.0429 0.2308 0.8475 0.070 Uiso 1 1 calc R . . . .
C4 C 0.323(3) 0.3464(19) 0.7411(8) 0.053(5) Uani 1 1 d . . . . .
H4 H 0.3922 0.4350 0.7311 0.063 Uiso 1 1 calc R . . . .
C8 C 0.227(3) 0.0766(18) 0.7215(8) 0.048(4) Uani 1 1 d . . . . .
H8 H 0.2301 -0.0194 0.6969 0.058 Uiso 1 1 calc R . . . .
C7 C 0.123(3) 0.084(2) 0.7757(9) 0.059(5) Uani 1 1 d . . . . .
H7 H 0.0578 -0.0066 0.7873 0.071 Uiso 1 1 calc R . . . .
C5 C 0.215(3) 0.353(2) 0.7948(8) 0.053(4) Uani 1 1 d . . . . .
H5 H 0.2106 0.4491 0.8195 0.063 Uiso 1 1 calc R . . . .

loop_
_atom_site_aniso_label
_atom_site_aniso_U_11
_atom_site_aniso_U_22
_atom_site_aniso_U_33
_atom_site_aniso_U_23
_atom_site_aniso_U_13
_atom_site_aniso_U_12
Pb1 0.0270(4) 0.0226(3) 0.0437(4) -0.00033(19) -0.00006(19) -0.00032(19)
Br3 0.0336(8) 0.0222(6) 0.0410(7) -0.0027(5) -0.0021(5) 0.0012(6)
Br2 0.0409(8) 0.0262(7) 0.0373(7) -0.0018(5) -0.0023(6) 0.0011(6)
Br1 0.0328(8) 0.0195(6) 0.0525(9) 0.0026(5) -0.0082(6) -0.0004(6)
N1 0.038(7) 0.032(6) 0.036(6) -0.004(5) -0.001(5) -0.003(5)
C3 0.037(8) 0.020(6) 0.041(7) 0.001(5) -0.004(6) 0.002(5)
C2 0.048(10) 0.066(12) 0.058(9) -0.006(8) -0.013(8) 0.004(10)
C1 0.039(8) 0.019(6) 0.046(7) -0.002(5) 0.005(6) 0.003(5)
C6 0.063(12) 0.064(11) 0.048(8) 0.007(8) -0.008(8) -0.001(11)
C4 0.082(14) 0.032(7) 0.045(8) -0.005(6) 0.021(9) -0.008(8)
C8 0.072(12) 0.028(7) 0.046(8) -0.009(6) 0.001(8) -0.001(8)
C7 0.067(13) 0.056(10) 0.055(10) 0.001(8) 0.006(10) -0.012(10)
C5 0.073(13) 0.037(8) 0.048(8) -0.008(7) 0.012(9) 0.002(9)

loop_
_atom_type_symbol
_atom_type_description
_atom_type_scat_dispersion_real
_atom_type_scat_dispersion_imag
_atom_type_scat_source
C C 0.0181 0.0091 'International Tables Vol C Tables 4.2.6.8 and 6.1.1.4'
H H 0.0000 0.0000 'International Tables Vol C Tables 4.2.6.8 and 6.1.1.4'
Br Br -0.6763 1.2805 'International Tables Vol C Tables 4.2.6.8 and 6.1.1.4'
N N 0.0311 0.0180 'International Tables Vol C Tables 4.2.6.8 and 6.1.1.4'
Pb Pb -4.0753 8.5060 'International Tables Vol C Tables 4.2.6.8 and 6.1.1.4'

loop_
_geom_angle_atom_site_label_1
_geom_angle_atom_site_label_2
_geom_angle_atom_site_label_3
_geom_angle
_geom_angle_site_symmetry_1
_geom_angle_site_symmetry_3
_geom_angle_publ_flag
Br3 Pb1 Br1 93.50(4) . . ?
Br3 Pb1 Br1 88.26(4) . 4_566 ?
Br2 Pb1 Br3 88.77(4) . . ?
Br2 Pb1 Br1 84.92(4) . . ?
Br2 Pb1 Br1 82.84(4) . 4_566 ?
Br1 Pb1 Br1 167.60(4) . 4_566 ?
Pb1 Br1 Pb1 82.48(3) . 4_466 ?
C4 C3 C1 121.1(13) . . ?
C4 C3 C8 118.5(14) . . ?
C8 C3 C1 120.4(12) . . ?
C3 C1 N1 108.5(11) . . ?
C2 C1 N1 108.2(12) . . ?
C2 C1 C3 116.2(12) . . ?
C7 C6 C5 118.6(18) . . ?
C3 C4 C5 119.3(16) . . ?
C3 C8 C7 121.4(15) . . ?
C6 C7 C8 120.2(18) . . ?
C6 C5 C4 121.8(16) . . ?

loop_
_geom_bond_atom_site_label_1
_geom_bond_atom_site_label_2
_geom_bond_distance
_geom_bond_site_symmetry_2
_geom_bond_publ_flag
Pb1 Br3 2.8938(14) . ?
Pb1 Br2 2.8521(14) . ?
Pb1 Br1 2.9861(14) . ?
Pb1 Br1 3.0695(14) 4_566 ?
Br1 Pb1 3.0696(14) 4_466 ?
N1 C1 1.527(17) . ?
C3 C1 1.501(19) . ?
C3 C4 1.37(2) . ?
C3 C8 1.37(2) . ?
C2 C1 1.50(2) . ?
C6 C7 1.36(3) . ?
C6 C5 1.36(3) . ?
C4 C5 1.40(2) . ?
C8 C7 1.39(3) . ?
